data_1562196
loop_
_publ_author_name
'Ar\?ic\?i, M\"ursel'
'Ye\,silel, Okan Zafer'
'Ye\,sil\"oz, Ye\,sim'
'\,Sahin, Onur'

_publ_section_title
;
 One- and three-dimensional silver(I)-5-sulfosalicylate coordination
 polymers having ligand-supported and unsupported argentophilic
 interactions
;
_journal_name_full 'Journal of Solid State Chemistry'
_journal_page_first 70
_journal_page_last 78
_journal_paper_doi 10.1016/j.jssc.2014.08.009
_journal_volume 220
_journal_year 2014
_chemical_formula_moiety ' C7 H6 Ag O7 S, C6 H11 N2 '
_chemical_formula_sum 'C13 H17 Ag N2 O7 S'
_chemical_formula_weight 453.22
_space_group_IT_number 2
_space_group_name_Hall '-P 1'
_space_group_name_H-M_alt 'P -1'
_symmetry_cell_setting triclinic
_symmetry_Int_Tables_number 2
_symmetry_space_group_name_Hall '-P 1'
_symmetry_space_group_name_H-M 'P -1'
_atom_sites_solution_hydrogens geom
_atom_sites_solution_primary direct
_atom_sites_solution_secondary difmap
_audit_creation_method SHELXL-97
_cell_angle_alpha 99.6650(10)
_cell_angle_beta 102.1790(11)
_cell_angle_gamma 108.9660(10)
_cell_formula_units_Z 2
_cell_length_a 7.14190(10)
_cell_length_b 9.3541(2)
_cell_length_c 13.6249(3)
_cell_measurement_reflns_used 9998
_cell_measurement_temperature 296
_cell_measurement_theta_max 33.29
_cell_measurement_theta_min 2.38
_cell_volume 813.45(3)
_computing_cell_refinement 'SAINT V7.66A (Bruker AXS, 2009)'
_computing_data_reduction 'SAINT V7.66A (Bruker AXS, 2009)'
_computing_molecular_graphics 'ORTEP-3 for Windows (Farrugia, 1997)'
_computing_publication_material 'WinGX (Farrugia, 1999)'
_computing_structure_refinement 'SHELXL-97 (Sheldrick, 2008)'
_computing_structure_solution 'SHELXS-97 (Sheldrick, 2008)'
_diffrn_ambient_temperature 296
_diffrn_detector_area_resol_mean 8.3333
_diffrn_measured_fraction_theta_full 0.999
_diffrn_measured_fraction_theta_max 0.999
_diffrn_measurement_device_type 'Bruker APEX-II CCD'
_diffrn_measurement_method '\f and \w scans'
_diffrn_radiation_monochromator graphite
_diffrn_radiation_source 'sealed tube'
_diffrn_radiation_type MoK\a
_diffrn_radiation_wavelength 0.71073
_diffrn_reflns_av_R_equivalents 0.0204
_diffrn_reflns_av_sigmaI/netI 0.0118
_diffrn_reflns_limit_h_max 8
_diffrn_reflns_limit_h_min -8
_diffrn_reflns_limit_k_max 11
_diffrn_reflns_limit_k_min -11
_diffrn_reflns_limit_l_max 16
_diffrn_reflns_limit_l_min -16
_diffrn_reflns_number 17027
_diffrn_reflns_theta_full 26.00
_diffrn_reflns_theta_max 26.00
_diffrn_reflns_theta_min 1.58
_diffrn_standards_number 0
_exptl_absorpt_coefficient_mu 1.406
_exptl_absorpt_correction_type none
_exptl_crystal_colour yellow
_exptl_crystal_density_diffrn 1.850
_exptl_crystal_density_method 'not measured'
_exptl_crystal_description prism
_exptl_crystal_F_000 456
_exptl_crystal_size_max 0.30
_exptl_crystal_size_mid 0.20
_exptl_crystal_size_min 0.18
_refine_diff_density_max 1.203
_refine_diff_density_min -0.796
_refine_diff_density_rms 0.112
_refine_ls_extinction_method none
_refine_ls_goodness_of_fit_ref 1.081
_refine_ls_hydrogen_treatment mixed
_refine_ls_matrix_type full
_refine_ls_number_parameters 234
_refine_ls_number_reflns 3194
_refine_ls_number_restraints 3
_refine_ls_restrained_S_all 1.080
_refine_ls_R_factor_all 0.0325
_refine_ls_R_factor_gt 0.0316
_refine_ls_shift/su_max 0.000
_refine_ls_shift/su_mean 0.000
_refine_ls_structure_factor_coef Fsqd
_refine_ls_weighting_details 'calc w=1/[\s^2^(Fo^2^)+(0.0471P)^2^+1.2163P] where P=(Fo^2^+2Fc^2^)/3'
_refine_ls_weighting_scheme calc
_refine_ls_wR_factor_gt 0.0854
_refine_ls_wR_factor_ref 0.0863
_reflns_number_gt 3086
_reflns_number_total 3194
_reflns_threshold_expression I>2\s(I)
_cod_data_source_file JSSC-2014-220-70.cif
_cod_data_source_block yy36_0m_a
_cod_original_sg_symbol_Hall -P1
_cod_original_sg_symbol_H-M P-1
_cod_database_code 1562196

loop_
_symmetry_equiv_pos_as_xyz
'x, y, z'
'-x, -y, -z'

loop_
_atom_site_label
_atom_site_type_symbol
_atom_site_fract_x
_atom_site_fract_y
_atom_site_fract_z
_atom_site_U_iso_or_equiv
_atom_site_adp_type
_atom_site_occupancy
_atom_site_symmetry_multiplicity
_atom_site_calc_flag
_atom_site_refinement_flags
_atom_site_disorder_assembly
_atom_site_disorder_group
N1 N 0.5408(5) 0.3157(4) 0.7259(3) 0.0569(9) Uani 1 1 d . A .
N2 N 0.4546(5) 0.0737(4) 0.7204(4) 0.0622(10) Uani 1 1 d . A .
C10 C 0.4921(6) 0.2327(5) 0.6157(4) 0.0562(10) Uani 1 1 d . A .
C8 C 0.5133(6) 0.2115(5) 0.7766(4) 0.0649(12) Uani 1 1 d . . .
C9 C 0.4384(7) 0.0871(5) 0.6130(4) 0.0623(11) Uani 1 1 d . . .
H9 H 0.3968 0.0051 0.5541 0.075 Uiso 1 1 calc R A .
C1 C 0.0157(4) 0.2339(3) 0.7599(2) 0.0233(5) Uani 1 1 d . . .
C2 C 0.0637(4) 0.3955(3) 0.7825(2) 0.0242(5) Uani 1 1 d . . .
H2 H 0.0787 0.4495 0.8493 0.029 Uiso 1 1 calc R . .
C3 C 0.0892(4) 0.4754(3) 0.7073(2) 0.0234(5) Uani 1 1 d . . .
C4 C 0.0691(4) 0.3951(3) 0.6071(2) 0.0268(5) Uani 1 1 d . . .
H4 H 0.0899 0.4496 0.5567 0.032 Uiso 1 1 calc R . .
C5 C 0.0190(4) 0.2365(3) 0.5825(2) 0.0284(5) Uani 1 1 d . . .
H5 H 0.0044 0.1836 0.5155 0.034 Uiso 1 1 calc R . .
C6 C -0.0100(4) 0.1543(3) 0.6581(2) 0.0258(5) Uani 1 1 d . . .
C7 C -0.0012(4) 0.1518(3) 0.8445(2) 0.0282(5) Uani 1 1 d . . .
O1 O 0.0402(4) 0.2329(3) 0.93467(16) 0.0440(6) Uani 1 1 d . . .
O2 O -0.0537(4) 0.0048(2) 0.81898(17) 0.0435(6) Uani 1 1 d . . .
O3 O -0.0598(4) -0.0017(2) 0.62859(18) 0.0401(5) Uani 1 1 d . . .
O4 O 0.1505(4) 0.7244(3) 0.84390(18) 0.0439(5) Uani 1 1 d . . .
O5 O -0.0367(4) 0.6938(3) 0.66630(18) 0.0399(5) Uani 1 1 d . . .
O6 O 0.3296(4) 0.7534(3) 0.7117(2) 0.0487(6) Uani 1 1 d . . .
S1 S 0.13603(10) 0.67721(7) 0.73500(6) 0.02773(16) Uani 1 1 d . . .
Ag1 Ag 0.05173(4) 0.14591(3) 1.072805(17) 0.04126(11) Uani 1 1 d . . .
C13A C 0.4971(13) 0.1179(13) 0.9398(7) 0.0789(18) Uani 0.562(8) 1 d P A 1
H13E H 0.5237 0.1529 1.0135 0.118 Uiso 0.562(8) 1 calc PR A 1
H13F H 0.5797 0.0583 0.9255 0.118 Uiso 0.562(8) 1 calc PR A 1
H13D H 0.3536 0.0535 0.9091 0.118 Uiso 0.562(8) 1 calc PR A 1
C12A C 0.556(2) 0.2694(15) 0.8907(13) 0.0789(18) Uani 0.562(8) 1 d P A 1
H12A H 0.4735 0.3306 0.9050 0.095 Uiso 0.562(8) 1 calc PR A 1
H12B H 0.7005 0.3355 0.9216 0.095 Uiso 0.562(8) 1 calc PR A 1
C13B C 0.5816(17) 0.4025(16) 0.9480(9) 0.0789(18) Uani 0.438(8) 1 d P A 2
H13A H 0.5941 0.4082 1.0202 0.118 Uiso 0.438(8) 1 calc PR A 2
H13B H 0.4709 0.4339 0.9194 0.118 Uiso 0.438(8) 1 calc PR A 2
H13C H 0.7084 0.4709 0.9407 0.118 Uiso 0.438(8) 1 calc PR A 2
C12B C 0.531(3) 0.218(2) 0.8842(17) 0.0789(18) Uani 0.438(8) 1 d P A 2
H12D H 0.6418 0.1848 0.9130 0.095 Uiso 0.438(8) 1 calc PR A 2
H12C H 0.4035 0.1477 0.8914 0.095 Uiso 0.438(8) 1 calc PR A 2
C11 C 0.5090(6) 0.3157(5) 0.5355(3) 0.0589(10) Uani 1 1 d . . .
H11B H 0.5547 0.4258 0.5660 0.088 Uiso 1 1 calc R A .
H11A H 0.3767 0.2807 0.4851 0.088 Uiso 1 1 calc R . .
H11C H 0.6070 0.2956 0.5022 0.088 Uiso 1 1 calc R . .
H3 H -0.070(6) -0.034(5) 0.681(3) 0.049(11) Uiso 1 1 d . . .
H2A H 0.417(7) -0.020(6) 0.729(4) 0.059 Uiso 1 1 d . . .
H1 H 0.573(7) 0.410(6) 0.747(4) 0.059 Uiso 1 1 d . . .
O7 O 0.3517(4) 0.3613(3) 1.2354(2) 0.0449(5) Uani 1 1 d D . .
H7B H 0.436(6) 0.321(5) 1.251(3) 0.067 Uiso 1 1 d D . .
H7A H 0.281(6) 0.345(6) 1.276(3) 0.067 Uiso 1 1 d D . .

loop_
_atom_site_aniso_label
_atom_site_aniso_U_11
_atom_site_aniso_U_22
_atom_site_aniso_U_33
_atom_site_aniso_U_23
_atom_site_aniso_U_13
_atom_site_aniso_U_12
N1 0.0368(15) 0.0301(15) 0.101(3) 0.0187(17) 0.0131(16) 0.0121(12)
N2 0.0489(17) 0.0321(16) 0.113(3) 0.0288(18) 0.0283(19) 0.0157(14)
C10 0.0402(18) 0.062(2) 0.069(3) 0.025(2) 0.0169(17) 0.0178(17)
C8 0.0411(19) 0.061(3) 0.097(3) 0.027(2) 0.020(2) 0.0209(18)
C9 0.060(2) 0.052(2) 0.070(3) 0.002(2) 0.022(2) 0.0176(19)
C1 0.0289(12) 0.0219(12) 0.0217(12) 0.0098(10) 0.0091(10) 0.0096(10)
C2 0.0304(12) 0.0218(12) 0.0224(12) 0.0069(10) 0.0093(10) 0.0106(10)
C3 0.0273(12) 0.0190(12) 0.0275(13) 0.0086(10) 0.0098(10) 0.0108(10)
C4 0.0360(14) 0.0277(13) 0.0247(13) 0.0147(11) 0.0129(11) 0.0155(11)
C5 0.0389(14) 0.0284(13) 0.0205(12) 0.0069(10) 0.0098(10) 0.0146(11)
C6 0.0319(13) 0.0201(12) 0.0250(13) 0.0065(10) 0.0079(10) 0.0092(10)
C7 0.0389(14) 0.0254(13) 0.0263(13) 0.0131(11) 0.0141(11) 0.0136(11)
O1 0.0849(17) 0.0300(11) 0.0245(10) 0.0143(9) 0.0223(11) 0.0228(11)
O2 0.0781(16) 0.0231(10) 0.0323(11) 0.0147(9) 0.0196(11) 0.0163(10)
O3 0.0695(15) 0.0195(10) 0.0294(11) 0.0062(8) 0.0142(10) 0.0141(10)
O4 0.0653(15) 0.0332(11) 0.0370(12) 0.0046(9) 0.0139(11) 0.0257(11)
O5 0.0498(12) 0.0360(11) 0.0479(13) 0.0219(10) 0.0157(10) 0.0273(10)
O6 0.0442(12) 0.0261(11) 0.0883(19) 0.0240(12) 0.0361(13) 0.0134(9)
S1 0.0339(3) 0.0190(3) 0.0365(4) 0.0110(3) 0.0147(3) 0.0129(3)
Ag1 0.0759(2) 0.03088(15) 0.02754(14) 0.01631(10) 0.02285(12) 0.02399(13)
C13A 0.058(3) 0.104(5) 0.058(3) 0.008(3) 0.007(2) 0.021(4)
C12A 0.058(3) 0.104(5) 0.058(3) 0.008(3) 0.007(2) 0.021(4)
C13B 0.058(3) 0.104(5) 0.058(3) 0.008(3) 0.007(2) 0.021(4)
C12B 0.058(3) 0.104(5) 0.058(3) 0.008(3) 0.007(2) 0.021(4)
C11 0.052(2) 0.062(2) 0.065(3) 0.024(2) 0.0218(19) 0.0174(19)
O7 0.0403(12) 0.0334(12) 0.0627(16) 0.0118(11) 0.0181(11) 0.0141(10)

loop_
_atom_type_symbol
_atom_type_description
_atom_type_scat_dispersion_real
_atom_type_scat_dispersion_imag
_atom_type_scat_source
C C 0.0033 0.0016 'International Tables Vol C Tables 4.2.6.8 and 6.1.1.4'
H H 0.0000 0.0000 'International Tables Vol C Tables 4.2.6.8 and 6.1.1.4'
N N 0.0061 0.0033 'International Tables Vol C Tables 4.2.6.8 and 6.1.1.4'
O O 0.0106 0.0060 'International Tables Vol C Tables 4.2.6.8 and 6.1.1.4'
S S 0.1246 0.1234 'International Tables Vol C Tables 4.2.6.8 and 6.1.1.4'
Ag Ag -0.8971 1.1015 'International Tables Vol C Tables 4.2.6.8 and 6.1.1.4'

loop_
_geom_angle_atom_site_label_1
_geom_angle_atom_site_label_2
_geom_angle_atom_site_label_3
_geom_angle
_geom_angle_site_symmetry_1
_geom_angle_site_symmetry_3
C8 N1 C10 106.6(4) . .
C8 N1 H1 129(3) . .
C10 N1 H1 125(3) . .
C8 N2 C9 106.4(4) . .
C8 N2 H2A 137(3) . .
C9 N2 H2A 117(3) . .
C9 C10 C11 132.3(5) . .
C9 C10 N1 106.0(4) . .
C11 C10 N1 121.7(4) . .
N2 C8 N1 113.7(5) . .
N2 C8 C12B 113.1(8) . .
N1 C8 C12B 133.2(8) . .
N2 C8 C12A 130.4(7) . .
N1 C8 C12A 115.9(7) . .
C10 C9 N2 107.3(4) . .
C10 C9 H9 126.3 . .
N2 C9 H9 126.3 . .
C2 C1 C6 118.6(2) . .
C2 C1 C7 119.5(2) . .
C6 C1 C7 121.9(2) . .
C3 C2 C1 120.9(2) . .
C3 C2 H2 119.6 . .
C1 C2 H2 119.6 . .
C2 C3 C4 119.8(2) . .
C2 C3 S1 120.4(2) . .
C4 C3 S1 119.8(2) . .
C5 C4 C3 120.5(2) . .
C5 C4 H4 119.8 . .
C3 C4 H4 119.8 . .
C4 C5 C6 120.0(2) . .
C4 C5 H5 120.0 . .
C6 C5 H5 120.0 . .
O3 C6 C5 117.0(2) . .
O3 C6 C1 122.8(2) . .
C5 C6 C1 120.2(2) . .
O1 C7 O2 125.1(3) . .
O1 C7 C1 117.9(2) . .
O2 C7 C1 117.0(2) . .
C7 O1 Ag1 125.36(18) . .
C7 O2 Ag1 125.78(19) . 2_557
C6 O3 H3 106(3) . .
S1 O4 Ag1 129.18(14) . 2_567
O4 S1 O5 113.54(14) . .
O4 S1 O6 112.66(17) . .
O5 S1 O6 111.30(15) . .
O4 S1 C3 106.06(13) . .
O5 S1 C3 106.25(13) . .
O6 S1 C3 106.41(12) . .
O1 Ag1 O2 163.26(9) . 2_557
O1 Ag1 O4 100.03(9) . 2_567
O2 Ag1 O4 93.24(9) 2_557 2_567
O1 Ag1 Ag1 82.80(6) . 2_557
O2 Ag1 Ag1 80.62(6) 2_557 2_557
O4 Ag1 Ag1 134.40(6) 2_567 2_557
C12A C13A H13E 109.5 . .
C12A C13A H13F 109.5 . .
H13E C13A H13F 109.5 . .
C12A C13A H13D 109.5 . .
H13E C13A H13D 109.5 . .
H13F C13A H13D 109.5 . .
C8 C12A C13A 108.2(9) . .
C8 C12A H12A 110.1 . .
C13A C12A H12A 110.1 . .
C8 C12A H12B 110.1 . .
C13A C12A H12B 110.1 . .
H12A C12A H12B 108.4 . .
C12B C13B H13A 109.5 . .
C12B C13B H13B 109.5 . .
H13A C13B H13B 109.5 . .
C12B C13B H13C 109.5 . .
H13A C13B H13C 109.5 . .
H13B C13B H13C 109.5 . .
C8 C12B C13B 108.7(14) . .
C8 C12B H12D 110.0 . .
C13B C12B H12D 110.0 . .
C8 C12B H12C 110.0 . .
C13B C12B H12C 110.0 . .
H12D C12B H12C 108.3 . .
C10 C11 H11B 109.5 . .
C10 C11 H11A 109.5 . .
H11B C11 H11A 109.5 . .
C10 C11 H11C 109.5 . .
H11B C11 H11C 109.5 . .
H11A C11 H11C 109.5 . .
H7B O7 H7A 104(3) . .

loop_
_geom_bond_atom_site_label_1
_geom_bond_atom_site_label_2
_geom_bond_distance
_geom_bond_site_symmetry_2
N1 C8 1.274(6) .
N1 C10 1.481(6) .
N1 H1 0.82(5) .
N2 C8 1.267(6) .
N2 C9 1.474(6) .
N2 H2A 0.86(5) .
C10 C9 1.280(6) .
C10 C11 1.445(6) .
C8 C12B 1.43(2) .
C8 C12A 1.488(17) .
C9 H9 0.9300 .
C1 C2 1.400(4) .
C1 C6 1.403(4) .
C1 C7 1.492(3) .
C2 C3 1.375(4) .
C2 H2 0.9300 .
C3 C4 1.397(4) .
C3 S1 1.765(3) .
C4 C5 1.371(4) .
C4 H4 0.9300 .
C5 C6 1.394(4) .
C5 H5 0.9300 .
C6 O3 1.350(3) .
C7 O1 1.250(4) .
C7 O2 1.265(3) .
O1 Ag1 2.169(2) .
O2 Ag1 2.206(2) 2_557
O3 H3 0.83(4) .
O4 S1 1.447(2) .
O4 Ag1 2.493(2) 2_567
O5 S1 1.452(2) .
O6 S1 1.463(2) .
Ag1 O2 2.206(2) 2_557
Ag1 O4 2.493(2) 2_567
Ag1 O7 2.693(3) .
Ag1 Ag1 2.8611(4) 2_557
C13A C12A 1.638(19) .
C13A H13E 0.9600 .
C13A H13F 0.9600 .
C13A H13D 0.9600 .
C12A H12A 0.9700 .
C12A H12B 0.9700 .
C13B C12B 1.68(2) .
C13B H13A 0.9600 .
C13B H13B 0.9600 .
C13B H13C 0.9600 .
C12B H12D 0.9700 .
C12B H12C 0.9700 .
C11 H11B 0.9600 .
C11 H11A 0.9600 .
C11 H11C 0.9600 .
O7 H7B 0.821(19) .
O7 H7A 0.820(19) .

loop_
_geom_hbond_atom_site_label_D
_geom_hbond_atom_site_label_H
_geom_hbond_atom_site_label_A
_geom_hbond_distance_DH
_geom_hbond_distance_HA
_geom_hbond_distance_DA
_geom_hbond_angle_DHA
_geom_hbond_site_symmetry_A
O3 H3 O2 0.83(4) 1.83(4) 2.575(3) 150(4) .
O3 H3 O5 0.83(4) 2.61(4) 3.028(3) 113(3) 1_545
N2 H2A O6 0.86(5) 1.96(5) 2.808(4) 165(4) 1_545
N2 H2A S1 0.86(5) 2.92(5) 3.731(3) 157(4) 1_545
N1 H1 O7 0.82(5) 1.99(5) 2.790(4) 167(5) 2_667
O7 H7B O6 0.821(19) 2.013(19) 2.829(3) 172(4) 2_667
O7 H7B S1 0.821(19) 3.02(3) 3.736(2) 148(4) 2_667
O7 H7A O5 0.820(19) 2.02(2) 2.805(3) 161(4) 2_567
O7 H7A S1 0.820(19) 2.89(3) 3.500(2) 133(4) 2_567

loop_
_geom_torsion_atom_site_label_1
_geom_torsion_atom_site_label_2
_geom_torsion_atom_site_label_3
_geom_torsion_atom_site_label_4
_geom_torsion
_geom_torsion_site_symmetry_1
_geom_torsion_site_symmetry_2
_geom_torsion_site_symmetry_3
_geom_torsion_site_symmetry_4
C8 N1 C10 C9 0.7(4) . . . .
C8 N1 C10 C11 -179.3(4) . . . .
C9 N2 C8 N1 -0.4(5) . . . .
C9 N2 C8 C12B 178.4(10) . . . .
C9 N2 C8 C12A -179.9(10) . . . .
C10 N1 C8 N2 -0.1(5) . . . .
C10 N1 C8 C12B -178.7(13) . . . .
C10 N1 C8 C12A 179.4(8) . . . .
C11 C10 C9 N2 179.1(4) . . . .
N1 C10 C9 N2 -1.0(4) . . . .
C8 N2 C9 C10 0.9(5) . . . .
C6 C1 C2 C3 -1.2(4) . . . .
C7 C1 C2 C3 177.1(2) . . . .
C1 C2 C3 C4 -0.7(4) . . . .
C1 C2 C3 S1 176.6(2) . . . .
C2 C3 C4 C5 1.7(4) . . . .
S1 C3 C4 C5 -175.6(2) . . . .
C3 C4 C5 C6 -0.7(4) . . . .
C4 C5 C6 O3 179.8(3) . . . .
C4 C5 C6 C1 -1.2(4) . . . .
C2 C1 C6 O3 -178.9(2) . . . .
C7 C1 C6 O3 2.8(4) . . . .
C2 C1 C6 C5 2.1(4) . . . .
C7 C1 C6 C5 -176.2(2) . . . .
C2 C1 C7 O1 -4.0(4) . . . .
C6 C1 C7 O1 174.3(3) . . . .
C2 C1 C7 O2 177.0(3) . . . .
C6 C1 C7 O2 -4.7(4) . . . .
O2 C7 O1 Ag1 4.0(5) . . . .
C1 C7 O1 Ag1 -174.86(19) . . . .
O1 C7 O2 Ag1 -7.7(5) . . . 2_557
C1 C7 O2 Ag1 171.24(18) . . . 2_557
Ag1 O4 S1 O5 -7.4(2) 2_567 . . .
Ag1 O4 S1 O6 120.23(18) 2_567 . . .
Ag1 O4 S1 C3 -123.74(16) 2_567 . . .
C2 C3 S1 O4 3.3(3) . . . .
C4 C3 S1 O4 -179.5(2) . . . .
C2 C3 S1 O5 -117.9(2) . . . .
C4 C3 S1 O5 59.4(2) . . . .
C2 C3 S1 O6 123.4(2) . . . .
C4 C3 S1 O6 -59.3(3) . . . .
C7 O1 Ag1 O2 8.4(5) . . . 2_557
C7 O1 Ag1 O4 -133.5(3) . . . 2_567
C7 O1 Ag1 Ag1 0.4(3) . . . 2_557
N2 C8 C12A C13A -4.2(15) . . . .
N1 C8 C12A C13A 176.4(7) . . . .
C12B C8 C12A C13A 1(4) . . . .
N2 C8 C12B C13B -173.2(9) . . . .
N1 C8 C12B C13B 5(2) . . . .
C12A C8 C12B C13B 11(4) . . . .
